data_4082074
loop_
_publ_author_name
'Nagarajaprakash, R.'
'Ramakrishna, Buthanapalli'
'Mahesh, K.'
'Mobin, Shaikh M.'
'Manimaran, Bala.'

_publ_section_title
;
 One-Pot Synthesis of Ruthenium Metallacycles via Oxidative Addition of
 Diaryldichalcogen and Halogen across a Ru--Ru Bond
;
_journal_issue 24
_journal_name_full Organometallics
_journal_page_first 7292
_journal_paper_doi 10.1021/om400686q
_journal_volume 32
_journal_year 2013
_chemical_formula_moiety 'C20 H14 Br2 O6 Ru2 Se2'
_chemical_formula_sum 'C20 H14 Br2 O6 Ru2 Se2'
_chemical_formula_weight 870.20
_chemical_name_systematic
;
 ?
;
_space_group_crystal_system orthorhombic
_space_group_IT_number 62
_space_group_name_Hall '-P 2ac 2n'
_space_group_name_H-M_alt 'P n m a'
_symmetry_space_group_name_Hall '-P 2ac 2n'
_symmetry_space_group_name_H-M 'P n m a'
_atom_sites_solution_hydrogens geom
_atom_sites_solution_primary direct
_atom_sites_solution_secondary difmap
_audit_creation_date 2011-10-31
_audit_creation_method
;
  Olex2 1.1
  (compiled Sep  7 2011 21:07:27, GUI svn.r3853)
;
_cell_angle_alpha 90.00
_cell_angle_beta 90.00
_cell_angle_gamma 90.00
_cell_formula_units_Z 4
_cell_length_a 15.9490(4)
_cell_length_b 18.4754(6)
_cell_length_c 8.9862(2)
_cell_measurement_reflns_used 13351
_cell_measurement_temperature 150(2)
_cell_measurement_theta_max 32.6289
_cell_measurement_theta_min 3.1542
_cell_volume 2647.91(12)
_computing_cell_refinement 'CrysAlis RED, Oxford Diffraction Ltd.,'
_computing_data_collection 'CrysAlis CCD, Oxford Diffraction Ltd.,'
_computing_data_reduction 'CrysAlis RED, Oxford Diffraction Ltd.,'
_computing_molecular_graphics
;
O. V. Dolomanov, L. J. Bourhis, R. J. Gildea, J. A. K. Howard and H. Puschmann,
OLEX2: a complete structure solution, refinement and analysis program.
J. Appl. Cryst. (2009). 42, 339-341.
;
_computing_publication_material
;
O. V. Dolomanov, L. J. Bourhis, R. J. Gildea, J. A. K. Howard and H. Puschmann,
OLEX2: a complete structure solution, refinement and analysis program.
J. Appl. Cryst. (2009). 42, 339-341.
;
_computing_structure_refinement
;
SHELXL, G.M. Sheldrick, Acta Cryst.
2008). A64, 112-122
;
_computing_structure_solution 'SHELXS-97 (Sheldrick, 1997)'
_diffrn_ambient_temperature 150(2)
_diffrn_detector_area_resol_mean 15.9948
_diffrn_measured_fraction_theta_full 0.998
_diffrn_measured_fraction_theta_max 0.998
_diffrn_measurement_device_type 'OXFORD DIFFRACTION XCALIBUR-S'
_diffrn_measurement_method \w/q-scan
_diffrn_radiation_monochromator graphite
_diffrn_radiation_type MoK\a
_diffrn_radiation_wavelength 0.71073
_diffrn_reflns_av_R_equivalents 0.0289
_diffrn_reflns_av_unetI/netI 0.0185
_diffrn_reflns_limit_h_max 15
_diffrn_reflns_limit_h_min -18
_diffrn_reflns_limit_k_max 19
_diffrn_reflns_limit_k_min -21
_diffrn_reflns_limit_l_max 10
_diffrn_reflns_limit_l_min -10
_diffrn_reflns_number 18978
_diffrn_reflns_theta_full 25.00
_diffrn_reflns_theta_max 25.00
_diffrn_reflns_theta_min 3.37
_diffrn_source 'Enhance (Mo) X-ray Source'
_exptl_absorpt_coefficient_mu 6.939
_exptl_absorpt_correction_T_max 0.4657
_exptl_absorpt_correction_T_min 0.2983
_exptl_absorpt_correction_type multi-scan
_exptl_absorpt_process_details
;
CrysAlis RED, Oxford Diffraction Ltd.,
Version 1.171.31.7 (release 18-10-2006 CrysAlis171 .NET)
(compiled Oct 18 2006,16:28:17)
Empirical absorption correction using spherical harmonics,
 implemented in SCALE3 ABSPACK scaling algorithm.
;
_exptl_crystal_colour orange
_exptl_crystal_density_diffrn 2.183
_exptl_crystal_density_method 'not measured'
_exptl_crystal_description block
_exptl_crystal_F_000 1632
_exptl_crystal_size_max 0.23
_exptl_crystal_size_mid 0.18
_exptl_crystal_size_min 0.13
_refine_diff_density_max 0.572
_refine_diff_density_min -0.374
_refine_diff_density_rms 0.072
_refine_ls_extinction_method none
_refine_ls_goodness_of_fit_ref 0.998
_refine_ls_hydrogen_treatment riding
_refine_ls_matrix_type full
_refine_ls_number_parameters 157
_refine_ls_number_reflns 2404
_refine_ls_number_restraints 0
_refine_ls_restrained_S_all 0.998
_refine_ls_R_factor_all 0.0217
_refine_ls_R_factor_gt 0.0165
_refine_ls_shift/su_max 0.002
_refine_ls_shift/su_mean 0.000
_refine_ls_structure_factor_coef Fsqd
_refine_ls_weighting_details 'calc w=1/[\s^2^(Fo^2^)+(0.0241P)^2^+0.0000P] where P=(Fo^2^+2Fc^2^)/3'
_refine_ls_weighting_scheme calc
_refine_ls_wR_factor_gt 0.0380
_refine_ls_wR_factor_ref 0.0387
_reflns_number_gt 2075
_reflns_number_total 2404
_reflns_threshold_expression >2sigma(I)
_cod_data_source_file om400686q_si_002.cif
_cod_data_source_block 7
_cod_database_code 4082074

loop_
_space_group_symop_id
_space_group_symop_operation_xyz
1 'x, y, z'
2 '-x+1/2, -y, z+1/2'
3 'x+1/2, -y+1/2, -z+1/2'
4 '-x, y+1/2, -z'
5 '-x, -y, -z'
6 'x-1/2, y, -z-1/2'
7 '-x-1/2, y-1/2, z-1/2'
8 'x, -y-1/2, z'

loop_
_atom_site_label
_atom_site_type_symbol
_atom_site_fract_x
_atom_site_fract_y
_atom_site_fract_z
_atom_site_U_iso_or_equiv
_atom_site_adp_type
_atom_site_occupancy
_atom_site_symmetry_multiplicity
_atom_site_calc_flag
_atom_site_refinement_flags
Ru1 Ru 0.813259(16) 0.2500 0.56638(3) 0.01880(8) Uani 1 2 d S
Ru2 Ru 0.941322(17) 0.2500 0.21112(3) 0.01909(8) Uani 1 2 d S
Br1 Br 0.67683(2) 0.2500 0.42317(4) 0.03099(10) Uani 1 2 d S
Br2 Br 0.81503(2) 0.2500 0.03819(4) 0.03077(11) Uani 1 2 d S
Se1 Se 0.861684(15) 0.160390(14) 0.36986(2) 0.01996(7) Uani 1 1 d .
O1 O 0.97831(16) 0.2500 0.7310(3) 0.0331(6) Uani 1 2 d S
O2 O 0.73057(12) 0.36942(12) 0.7518(2) 0.0426(5) Uani 1 1 d .
O3 O 1.00835(12) 0.12770(11) 0.0161(2) 0.0379(5) Uani 1 1 d .
O4 O 1.08445(15) 0.2500 0.4317(3) 0.0329(7) Uani 1 2 d S
C1 C 0.9170(2) 0.2500 0.6692(4) 0.0225(8) Uani 1 2 d S
C2 C 0.76376(16) 0.32553(15) 0.6866(3) 0.0272(6) Uani 1 1 d .
C3 C 0.98630(16) 0.17358(15) 0.0884(3) 0.0257(6) Uani 1 1 d .
C4 C 1.0319(2) 0.2500 0.3470(4) 0.0233(8) Uani 1 2 d S
C5 C 0.94826(15) 0.09703(14) 0.4581(3) 0.0249(6) Uani 1 1 d .
H5A H 0.9767 0.0694 0.3784 0.030 Uiso 1 1 calc R
H5B H 0.9908 0.1270 0.5095 0.030 Uiso 1 1 calc R
C6 C 0.90973(15) 0.04594(15) 0.5659(3) 0.0246(6) Uani 1 1 d .
C7 C 0.85626(17) -0.00877(17) 0.5197(3) 0.0334(7) Uani 1 1 d .
H7 H 0.8436 -0.0138 0.4169 0.040 Uiso 1 1 calc R
C8 C 0.82137(18) -0.05592(17) 0.6206(3) 0.0423(8) Uani 1 1 d .
H8 H 0.7852 -0.0935 0.5875 0.051 Uiso 1 1 calc R
C9 C 0.83903(18) -0.04856(18) 0.7703(3) 0.0429(8) Uani 1 1 d .
H9 H 0.8151 -0.0812 0.8402 0.052 Uiso 1 1 calc R
C10 C 0.89090(19) 0.00556(18) 0.8181(3) 0.0403(7) Uani 1 1 d .
H10 H 0.9024 0.0107 0.9213 0.048 Uiso 1 1 calc R
C11 C 0.92681(16) 0.05286(16) 0.7171(3) 0.0303(6) Uani 1 1 d .
H11 H 0.9632 0.0901 0.7510 0.036 Uiso 1 1 calc R

loop_
_atom_site_aniso_label
_atom_site_aniso_U_11
_atom_site_aniso_U_22
_atom_site_aniso_U_33
_atom_site_aniso_U_23
_atom_site_aniso_U_13
_atom_site_aniso_U_12
Ru1 0.01903(15) 0.01890(18) 0.01846(13) 0.000 -0.00011(11) 0.000
Ru2 0.01972(15) 0.02092(18) 0.01664(13) 0.000 -0.00086(11) 0.000
Br1 0.02067(19) 0.0331(3) 0.0392(2) 0.000 -0.00751(16) 0.000
Br2 0.0281(2) 0.0412(3) 0.02301(18) 0.000 -0.00797(15) 0.000
Se1 0.02141(13) 0.01796(15) 0.02050(12) -0.00065(10) -0.00144(10) -0.00056(10)
O1 0.0277(15) 0.0395(19) 0.0322(13) 0.000 -0.0091(12) 0.000
O2 0.0478(13) 0.0379(14) 0.0422(11) -0.0086(10) 0.0089(10) 0.0099(11)
O3 0.0433(12) 0.0369(13) 0.0335(10) -0.0121(10) -0.0029(9) 0.0048(10)
O4 0.0251(14) 0.048(2) 0.0256(13) 0.000 -0.0052(12) 0.000
C1 0.032(2) 0.015(2) 0.0197(16) 0.000 0.0054(16) 0.000
C2 0.0270(14) 0.0290(17) 0.0257(13) 0.0030(12) 0.0005(11) -0.0003(12)
C3 0.0255(14) 0.0294(18) 0.0223(12) 0.0015(12) -0.0030(11) -0.0037(12)
C4 0.027(2) 0.021(2) 0.0217(16) 0.000 0.0072(16) 0.000
C5 0.0257(14) 0.0174(15) 0.0317(13) 0.0014(11) 0.0001(11) 0.0045(11)
C6 0.0253(13) 0.0190(15) 0.0295(13) 0.0034(11) -0.0023(11) 0.0065(11)
C7 0.0347(16) 0.0285(18) 0.0371(14) 0.0009(13) -0.0085(12) -0.0010(14)
C8 0.0385(17) 0.0266(18) 0.0619(19) 0.0073(16) -0.0075(15) -0.0107(14)
C9 0.0429(18) 0.032(2) 0.0539(18) 0.0182(15) 0.0054(15) -0.0031(15)
C10 0.0515(19) 0.036(2) 0.0335(15) 0.0102(14) 0.0002(14) -0.0007(16)
C11 0.0370(16) 0.0207(16) 0.0332(13) 0.0014(12) -0.0028(13) -0.0016(12)

loop_
_atom_type_symbol
_atom_type_description
_atom_type_scat_dispersion_real
_atom_type_scat_dispersion_imag
_atom_type_scat_source
C C 0.0033 0.0016 'International Tables Vol C Tables 4.2.6.8 and 6.1.1.4'
H H 0.0000 0.0000 'International Tables Vol C Tables 4.2.6.8 and 6.1.1.4'
O O 0.0106 0.0060 'International Tables Vol C Tables 4.2.6.8 and 6.1.1.4'
Se Se -0.0929 2.2259 'International Tables Vol C Tables 4.2.6.8 and 6.1.1.4'
Br Br -0.2901 2.4595 'International Tables Vol C Tables 4.2.6.8 and 6.1.1.4'
Ru Ru -1.2594 0.8363 'International Tables Vol C Tables 4.2.6.8 and 6.1.1.4'

loop_
_geom_angle_atom_site_label_1
_geom_angle_atom_site_label_2
_geom_angle_atom_site_label_3
_geom_angle
_geom_angle_site_symmetry_1
_geom_angle_site_symmetry_3
Br1 Ru1 Se1 84.711(11) . .
Br1 Ru1 Se1 84.711(11) . 8_565
Se1 Ru1 Se1 81.321(14) 8_565 .
C1 Ru1 Br1 178.56(10) . .
C1 Ru1 Se1 94.20(7) . 8_565
C1 Ru1 Se1 94.20(7) . .
C1 Ru1 C2 94.83(10) . .
C1 Ru1 C2 94.83(10) . 8_565
C2 Ru1 Br1 86.16(7) . .
C2 Ru1 Br1 86.16(7) 8_565 .
C2 Ru1 Se1 92.43(8) 8_565 .
C2 Ru1 Se1 169.37(7) . .
C2 Ru1 Se1 169.37(7) 8_565 8_565
C2 Ru1 Se1 92.43(8) . 8_565
C2 Ru1 C2 92.39(15) . 8_565
Se1 Ru2 Br2 86.955(11) . .
Se1 Ru2 Br2 86.955(11) 8_565 .
Se1 Ru2 Se1 81.837(14) . 8_565
C3 Ru2 Br2 86.86(7) 8_565 .
C3 Ru2 Br2 86.86(7) . .
C3 Ru2 Se1 91.73(8) 8_565 8_565
C3 Ru2 Se1 171.30(8) . 8_565
C3 Ru2 Se1 171.30(8) 8_565 .
C3 Ru2 Se1 91.73(8) . .
C3 Ru2 C3 94.03(15) 8_565 .
C4 Ru2 Br2 177.45(10) . .
C4 Ru2 Se1 91.12(7) . 8_565
C4 Ru2 Se1 91.12(7) . .
C4 Ru2 C3 94.88(10) . 8_565
C4 Ru2 C3 94.88(10) . .
Ru2 Se1 Ru1 96.789(11) . .
C5 Se1 Ru1 108.62(7) . .
C5 Se1 Ru2 105.27(7) . .
O1 C1 Ru1 179.5(3) . .
O2 C2 Ru1 175.8(2) . .
O3 C3 Ru2 176.4(2) . .
O4 C4 Ru2 178.0(3) . .
Se1 C5 H5A 109.6 . .
Se1 C5 H5B 109.6 . .
H5A C5 H5B 108.1 . .
C6 C5 Se1 110.43(16) . .
C6 C5 H5A 109.6 . .
C6 C5 H5B 109.6 . .
C7 C6 C5 121.5(2) . .
C7 C6 C11 118.7(2) . .
C11 C6 C5 119.8(2) . .
C6 C7 H7 119.6 . .
C8 C7 C6 120.9(2) . .
C8 C7 H7 119.6 . .
C7 C8 H8 120.1 . .
C7 C8 C9 119.8(3) . .
C9 C8 H8 120.1 . .
C8 C9 H9 119.9 . .
C10 C9 C8 120.1(3) . .
C10 C9 H9 119.9 . .
C9 C10 H10 119.8 . .
C9 C10 C11 120.4(3) . .
C11 C10 H10 119.8 . .
C6 C11 H11 120.0 . .
C10 C11 C6 120.1(3) . .
C10 C11 H11 120.0 . .

loop_
_geom_bond_atom_site_label_1
_geom_bond_atom_site_label_2
_geom_bond_distance
_geom_bond_site_symmetry_2
Ru1 Br1 2.5281(4) .
Ru1 Se1 2.5409(3) 8_565
Ru1 Se1 2.5409(3) .
Ru1 C1 1.895(4) .
Ru1 C2 1.933(3) .
Ru1 C2 1.933(3) 8_565
Ru2 Br2 2.5440(4) .
Ru2 Se1 2.5277(3) 8_565
Ru2 Se1 2.5277(3) .
Ru2 C3 1.930(3) .
Ru2 C3 1.930(3) 8_565
Ru2 C4 1.892(4) .
Se1 C5 1.976(2) .
O1 C1 1.125(4) .
O2 C2 1.131(3) .
O3 C3 1.124(3) .
O4 C4 1.132(4) .
C5 H5A 0.9900 .
C5 H5B 0.9900 .
C5 C6 1.485(3) .
C6 C7 1.386(4) .
C6 C11 1.391(3) .
C7 H7 0.9500 .
C7 C8 1.375(4) .
C8 H8 0.9500 .
C8 C9 1.381(4) .
C9 H9 0.9500 .
C9 C10 1.367(4) .
C10 H10 0.9500 .
C10 C11 1.385(4) .
C11 H11 0.9500 .

loop_
_geom_torsion_atom_site_label_1
_geom_torsion_atom_site_label_2
_geom_torsion_atom_site_label_3
_geom_torsion_atom_site_label_4
_geom_torsion
_geom_torsion_site_symmetry_1
Ru1 Se1 C5 C6 71.87(18) .
Ru2 Se1 C5 C6 174.66(15) .
Br1 Ru1 Se1 Ru2 99.085(11) .
Br1 Ru1 Se1 C5 -152.25(8) .
Br1 Ru1 C1 O1 180.00(6) .
Br1 Ru1 C2 O2 -1(3) .
Br2 Ru2 Se1 Ru1 -101.057(11) .
Br2 Ru2 Se1 C5 147.48(8) .
Br2 Ru2 C3 O3 -37(4) .
Br2 Ru2 C4 O4 -0.001(8) .
Se1 Ru1 Se1 Ru2 13.646(13) 8_565
Se1 Ru1 Se1 C5 122.31(8) 8_565
Se1 Ru1 C1 O1 139.20(6) 8_565
Se1 Ru1 C1 O1 -139.21(7) .
Se1 Ru1 C2 O2 30(4) .
Se1 Ru1 C2 O2 84(3) 8_565
Se1 Ru2 Se1 Ru1 -13.700(13) 8_565
Se1 Ru2 Se1 C5 -125.16(8) 8_565
Se1 Ru2 C3 O3 7(4) 8_565
Se1 Ru2 C3 O3 50(4) .
Se1 Ru2 C4 O4 -40.928(9) .
Se1 Ru2 C4 O4 40.927(9) 8_565
Se1 C5 C6 C7 67.9(3) .
Se1 C5 C6 C11 -111.7(2) .
C1 Ru1 Se1 Ru2 -79.97(6) .
C1 Ru1 Se1 C5 28.69(10) .
C1 Ru1 C2 O2 178(100) .
C2 Ru1 Se1 Ru2 -175.00(7) 8_565
C2 Ru1 Se1 Ru2 68.1(4) .
C2 Ru1 Se1 C5 176.8(4) .
C2 Ru1 Se1 C5 -66.34(11) 8_565
C2 Ru1 C1 O1 -46.41(10) 8_565
C2 Ru1 C1 O1 46.40(10) .
C2 Ru1 C2 O2 -86(3) 8_565
C3 Ru2 Se1 Ru1 172.18(7) .
C3 Ru2 Se1 Ru1 -56.3(5) 8_565
C3 Ru2 Se1 C5 60.72(11) .
C3 Ru2 Se1 C5 -167.8(5) 8_565
C3 Ru2 C3 O3 -124(4) 8_565
C3 Ru2 C4 O4 132.76(8) 8_565
C3 Ru2 C4 O4 -132.76(8) .
C4 Ru2 Se1 Ru1 77.27(6) .
C4 Ru2 Se1 C5 -34.19(10) .
C4 Ru2 C3 O3 141(4) .
C5 C6 C7 C8 179.7(3) .
C5 C6 C11 C10 179.8(2) .
C6 C7 C8 C9 0.6(5) .
C7 C6 C11 C10 0.2(4) .
C7 C8 C9 C10 0.2(5) .
C8 C9 C10 C11 -0.7(5) .
C9 C10 C11 C6 0.5(5) .
C11 C6 C7 C8 -0.7(4) .
